data_7124449
loop_
_publ_author_name
'Mao, Yang-Jie'
'Luo, Gen'
'Hao, Hong-Yan'
'Xu, Zhen Yuan'
'Lou, Shao-Jie'
'Xu, Dan-Qian'

_publ_section_title
;
 Anion Ligand Promoted Selective C-F Bond Reductive Elimination Enables
 C(sp2)-H Fluorination
;
_journal_name_full 'Chemical Communications'
_journal_paper_doi 10.1039/C9CC07726J
_journal_year 2019
_chemical_formula_moiety 'C14 H12 N4 O2 Pd, H2 O'
_chemical_formula_sum 'C14 H14 N4 O3 Pd'
_chemical_formula_weight 392.69
_space_group_crystal_system monoclinic
_space_group_IT_number 15
_space_group_name_Hall '-C 2yc'
_space_group_name_H-M_alt 'C 1 2/c 1'
_atom_sites_solution_hydrogens mixed
_atom_sites_solution_primary dual
_audit_creation_date 2017-09-13
_audit_creation_method
;
Olex2 1.2
(compiled 2017.08.10 svn.r3458 for OlexSys, GUI svn.r5381)
;
_audit_update_record
;
2019-08-23 deposited with the CCDC.	2019-11-04 downloaded from the CCDC.
;
_cell_angle_alpha 90
_cell_angle_beta 101.1400(10)
_cell_angle_gamma 90
_cell_formula_units_Z 8
_cell_length_a 33.8026(6)
_cell_length_b 4.69190(10)
_cell_length_c 20.2989(4)
_cell_measurement_reflns_used 9979
_cell_measurement_temperature 302(2)
_cell_measurement_theta_max 60.648
_cell_measurement_theta_min 4.878
_cell_volume 3158.71(11)
_computing_cell_refinement 'SAINT v8.37A (Bruker, 2015)'
_computing_data_reduction 'SAINT v8.37A (Bruker, 2015)'
_computing_molecular_graphics 'Olex2 (Dolomanov et al., 2009)'
_computing_publication_material 'Olex2 (Dolomanov et al., 2009)'
_computing_structure_refinement 'ShelXL (Sheldrick, 2015)'
_computing_structure_solution 'ShelXT (Sheldrick, 2015)'
_diffrn_ambient_temperature 302.25
_diffrn_measured_fraction_theta_full 0.992
_diffrn_measured_fraction_theta_max 0.991
_diffrn_measurement_device_type 'Bruker APEX-II CCD'
_diffrn_measurement_method '\f and \w scans'
_diffrn_radiation_type GaK\a
_diffrn_radiation_wavelength 1.34139
_diffrn_reflns_av_R_equivalents 0.0485
_diffrn_reflns_av_unetI/netI 0.0325
_diffrn_reflns_Laue_measured_fraction_full 0.992
_diffrn_reflns_Laue_measured_fraction_max 0.991
_diffrn_reflns_limit_h_max 43
_diffrn_reflns_limit_h_min -43
_diffrn_reflns_limit_k_max 6
_diffrn_reflns_limit_k_min -5
_diffrn_reflns_limit_l_max 26
_diffrn_reflns_limit_l_min -26
_diffrn_reflns_number 19305
_diffrn_reflns_point_group_measured_fraction_full 0.992
_diffrn_reflns_point_group_measured_fraction_max 0.991
_diffrn_reflns_theta_full 53.594
_diffrn_reflns_theta_max 60.617
_diffrn_reflns_theta_min 4.876
_diffrn_standards_number 0
_exptl_absorpt_coefficient_mu 6.429
_exptl_absorpt_correction_T_max 0.7519
_exptl_absorpt_correction_T_min 0.4874
_exptl_absorpt_correction_type multi-scan
_exptl_absorpt_process_details
'SADABS-2016/2 (Bruker,2016/2) was used for absorption correction. wR2(int) was 0.1598 before and 0.0663 after correction. The Ratio of minimum to maximum transmission is 0.6482. The \l/2 correction factor is Not present.'
_exptl_crystal_density_diffrn 1.652
_exptl_crystal_description prism
_exptl_crystal_F_000 1568
_refine_diff_density_max 0.538
_refine_diff_density_min -1.074
_refine_diff_density_rms 0.075
_refine_ls_extinction_method none
_refine_ls_goodness_of_fit_ref 1.062
_refine_ls_hydrogen_treatment constr
_refine_ls_matrix_type full
_refine_ls_number_parameters 203
_refine_ls_number_reflns 3586
_refine_ls_number_restraints 0
_refine_ls_restrained_S_all 1.062
_refine_ls_R_factor_all 0.0426
_refine_ls_R_factor_gt 0.0301
_refine_ls_shift/su_max 0.005
_refine_ls_shift/su_mean 0.000
_refine_ls_structure_factor_coef Fsqd
_refine_ls_weighting_details 'w=1/[\s^2^(Fo^2^)+(0.0345P)^2^+3.5513P] where P=(Fo^2^+2Fc^2^)/3'
_refine_ls_weighting_scheme calc
_refine_ls_wR_factor_gt 0.0730
_refine_ls_wR_factor_ref 0.0819
_reflns_Friedel_coverage 0.000
_reflns_number_gt 2721
_reflns_number_total 3586
_reflns_threshold_expression 'I > 2\s(I)'
_cod_data_source_file c9cc07726j2.cif
_cod_data_source_block mjr17026_0m
_cod_database_code 7124449
_shelx_shelxl_version_number 2017/1
_shelx_space_group_comment
;
The symmetry employed for this shelxl refinement is uniquely defined
by the following loop, which should always be used as a source of
symmetry information in preference to the above space-group names.
They are only intended as comments.
;
_olex2_refinement_description
;
1. Fixed Uiso
 At 1.2 times of:
  All C(H) groups
 At 1.5 times of:
  All C(H,H,H) groups, All O(H,H) groups
2.a Free rotating group:
 O3(H3A,H3B)
2.b Aromatic/amide H refined with riding coordinates:
 C2(H2), C3(H3), C4(H4), C5(H5), C8(H8), C9(H9), C10(H10), C11(H11), C12(H12)
2.c Idealised Me refined as rotating group:
 C14(H14A,H14B,H14C)
;
_olex2_submission_special_instructions 'No special instructions were received'

loop_
_space_group_symop_operation_xyz
'x, y, z'
'-x, y, -z+1/2'
'x+1/2, y+1/2, z'
'-x+1/2, y+1/2, -z+1/2'
'-x, -y, -z'
'x, -y, z-1/2'
'-x+1/2, -y+1/2, -z'
'x+1/2, -y+1/2, z-1/2'

loop_
_atom_site_label
_atom_site_type_symbol
_atom_site_fract_x
_atom_site_fract_y
_atom_site_fract_z
_atom_site_U_iso_or_equiv
_atom_site_adp_type
_atom_site_occupancy
_atom_site_site_symmetry_order
_atom_site_calc_flag
_atom_site_refinement_flags_posn
Pd1 Pd 0.63818(2) 0.74855(4) 0.46456(2) 0.04144(9) Uani 1 1 d .
O1 O 0.67212(10) 0.7116(9) 0.34665(14) 0.1204(16) Uani 1 1 d .
O2 O 0.70894(8) 0.9286(7) 0.42396(16) 0.0971(10) Uani 1 1 d .
N1 N 0.59445(7) 0.7183(5) 0.52079(12) 0.0419(5) Uani 1 1 d .
N2 N 0.56027(7) 0.8286(6) 0.49818(12) 0.0461(5) Uani 1 1 d .
N3 N 0.67982(7) 0.4597(6) 0.51986(12) 0.0524(6) Uani 1 1 d .
N4 N 0.67696(8) 0.8085(6) 0.40173(14) 0.0558(7) Uani 1 1 d .
C1 C 0.59627(8) 0.9977(6) 0.41398(13) 0.0425(6) Uani 1 1 d .
C2 C 0.59576(10) 1.1705(7) 0.35817(15) 0.0529(7) Uani 1 1 d .
H2 H 0.618841 1.187864 0.339893 0.064 Uiso 1 1 calc R
C3 C 0.56107(11) 1.3171(8) 0.32960(18) 0.0657(9) Uani 1 1 d .
H3 H 0.561292 1.431878 0.292315 0.079 Uiso 1 1 calc R
C4 C 0.52625(12) 1.2967(8) 0.35516(19) 0.0667(9) Uani 1 1 d .
H4 H 0.503188 1.394340 0.334701 0.080 Uiso 1 1 calc R
C5 C 0.52567(9) 1.1318(8) 0.41101(15) 0.0551(7) Uani 1 1 d .
H5 H 0.502548 1.119401 0.429334 0.066 Uiso 1 1 calc R
C6 C 0.56042(8) 0.9841(6) 0.43940(13) 0.0442(6) Uani 1 1 d .
C7 C 0.59782(8) 0.5692(6) 0.58323(13) 0.0455(6) Uani 1 1 d .
C8 C 0.56713(9) 0.3951(7) 0.59572(15) 0.0529(7) Uani 1 1 d .
H8 H 0.543563 0.373564 0.563828 0.063 Uiso 1 1 calc R
C9 C 0.57211(13) 0.2535(7) 0.65652(19) 0.0656(9) Uani 1 1 d .
H9 H 0.551940 0.132921 0.665394 0.079 Uiso 1 1 calc R
C10 C 0.60684(13) 0.2902(8) 0.70401(18) 0.0714(11) Uani 1 1 d .
H10 H 0.609917 0.193968 0.744743 0.086 Uiso 1 1 calc R
C11 C 0.63672(11) 0.4662(9) 0.69187(16) 0.0707(10) Uani 1 1 d .
H11 H 0.659815 0.493026 0.724540 0.085 Uiso 1 1 calc R
C12 C 0.63253(9) 0.6047(8) 0.63067(15) 0.0601(8) Uani 1 1 d .
H12 H 0.653090 0.721330 0.621653 0.072 Uiso 1 1 calc R
C13 C 0.70111(9) 0.3019(7) 0.54936(16) 0.0491(7) Uani 1 1 d .
C14 C 0.72840(10) 0.0997(8) 0.58879(18) 0.0683(9) Uani 1 1 d .
H14A H 0.730371 -0.067800 0.562474 0.102 Uiso 1 1 calc GR
H14B H 0.718297 0.048495 0.628251 0.102 Uiso 1 1 calc GR
H14C H 0.754577 0.184814 0.601742 0.102 Uiso 1 1 calc GR
O3 O 0.74172(13) 0.9130(7) 0.27905(19) 0.1193(13) Uani 1 1 d .
H3A H 0.722172 0.885793 0.299132 0.179 Uiso 1 1 d G
H3B H 0.748182 0.756008 0.263101 0.179 Uiso 1 1 d G

loop_
_atom_site_aniso_label
_atom_site_aniso_U_11
_atom_site_aniso_U_22
_atom_site_aniso_U_33
_atom_site_aniso_U_23
_atom_site_aniso_U_13
_atom_site_aniso_U_12
Pd1 0.03700(13) 0.05408(15) 0.03537(12) -0.00556(8) 0.01228(8) -0.00094(8)
O1 0.0746(19) 0.245(5) 0.0492(15) -0.0412(19) 0.0307(14) -0.023(2)
O2 0.0736(17) 0.108(2) 0.124(2) -0.0350(19) 0.0548(17) -0.0308(17)
N1 0.0399(12) 0.0516(14) 0.0367(11) -0.0020(9) 0.0136(9) 0.0002(9)
N2 0.0427(12) 0.0571(14) 0.0417(12) 0.0035(10) 0.0163(10) 0.0040(10)
N3 0.0491(13) 0.0612(16) 0.0491(13) -0.0050(12) 0.0152(11) 0.0036(12)
N4 0.0423(13) 0.0780(19) 0.0510(15) 0.0001(13) 0.0189(11) 0.0029(12)
C1 0.0453(14) 0.0461(16) 0.0381(13) -0.0068(11) 0.0128(11) -0.0032(11)
C2 0.0552(17) 0.0601(18) 0.0478(16) 0.0020(14) 0.0207(14) -0.0042(14)
C3 0.076(2) 0.073(2) 0.0509(18) 0.0194(16) 0.0188(17) 0.0056(18)
C4 0.064(2) 0.078(3) 0.058(2) 0.0156(17) 0.0113(16) 0.0159(17)
C5 0.0478(16) 0.069(2) 0.0507(17) 0.0057(15) 0.0144(13) 0.0055(15)
C6 0.0430(14) 0.0518(16) 0.0394(13) -0.0002(11) 0.0117(11) -0.0011(12)
C7 0.0502(15) 0.0545(17) 0.0356(13) -0.0012(12) 0.0180(11) 0.0076(13)
C8 0.0590(17) 0.0548(19) 0.0469(16) 0.0013(14) 0.0153(13) 0.0033(14)
C9 0.079(2) 0.063(2) 0.059(2) 0.0141(15) 0.0266(18) 0.0035(16)
C10 0.088(3) 0.083(3) 0.0457(18) 0.0157(16) 0.0208(18) 0.023(2)
C11 0.068(2) 0.104(3) 0.0393(16) 0.0055(17) 0.0077(14) 0.015(2)
C12 0.0519(17) 0.087(2) 0.0428(16) 0.0006(16) 0.0137(13) 0.0018(17)
C13 0.0476(16) 0.0512(19) 0.0503(17) -0.0072(13) 0.0141(13) -0.0061(13)
C14 0.067(2) 0.059(2) 0.072(2) 0.0051(17) -0.0033(17) -0.0034(17)
O3 0.188(3) 0.067(2) 0.139(3) -0.0099(19) 0.122(3) -0.016(2)

loop_
_atom_type_symbol
_atom_type_description
_atom_type_scat_dispersion_real
_atom_type_scat_dispersion_imag
_atom_type_scat_source
C C 0.0150 0.0070 'International Tables Vol C Tables 4.2.6.8 and 6.1.1.4'
H H 0.0000 0.0000 'International Tables Vol C Tables 4.2.6.8 and 6.1.1.4'
N N 0.0250 0.0140 'International Tables Vol C Tables 4.2.6.8 and 6.1.1.4'
O O 0.0410 0.0250 'International Tables Vol C Tables 4.2.6.8 and 6.1.1.4'
Pd Pd 0.0660 3.1310 'International Tables Vol C Tables 4.2.6.8 and 6.1.1.4'

loop_
_geom_angle_atom_site_label_1
_geom_angle_atom_site_label_2
_geom_angle_atom_site_label_3
_geom_angle
N1 Pd1 N3 97.96(9)
N4 Pd1 N1 173.30(10)
N4 Pd1 N3 88.73(10)
C1 Pd1 N1 78.86(10)
C1 Pd1 N3 175.79(10)
C1 Pd1 N4 94.44(11)
N2 N1 Pd1 118.50(18)
N2 N1 C7 115.5(2)
C7 N1 Pd1 125.92(18)
N1 N2 C6 111.6(2)
C13 N3 Pd1 178.2(3)
O1 N4 Pd1 123.6(2)
O1 N4 O2 118.3(3)
O2 N4 Pd1 117.8(2)
C2 C1 Pd1 131.8(2)
C2 C1 C6 116.7(3)
C6 C1 Pd1 111.47(19)
C1 C2 H2 119.8
C3 C2 C1 120.4(3)
C3 C2 H2 119.8
C2 C3 H3 119.2
C4 C3 C2 121.5(3)
C4 C3 H3 119.2
C3 C4 H4 120.1
C5 C4 C3 119.9(3)
C5 C4 H4 120.1
C4 C5 H5 120.8
C4 C5 C6 118.5(3)
C6 C5 H5 120.8
N2 C6 C1 118.8(2)
C5 C6 N2 118.1(2)
C5 C6 C1 123.0(3)
C8 C7 N1 121.1(3)
C12 C7 N1 118.1(3)
C12 C7 C8 120.8(3)
C7 C8 H8 120.6
C7 C8 C9 118.8(3)
C9 C8 H8 120.6
C8 C9 H9 119.9
C10 C9 C8 120.3(3)
C10 C9 H9 119.9
C9 C10 H10 119.7
C11 C10 C9 120.6(3)
C11 C10 H10 119.7
C10 C11 H11 120.2
C10 C11 C12 119.7(3)
C12 C11 H11 120.2
C7 C12 C11 119.8(3)
C7 C12 H12 120.1
C11 C12 H12 120.1
N3 C13 C14 178.8(4)
C13 C14 H14A 109.5
C13 C14 H14B 109.5
C13 C14 H14C 109.5
H14A C14 H14B 109.5
H14A C14 H14C 109.5
H14B C14 H14C 109.5
H3A O3 H3B 109.5

loop_
_geom_bond_atom_site_label_1
_geom_bond_atom_site_label_2
_geom_bond_distance
Pd1 N1 2.040(2)
Pd1 N3 2.114(3)
Pd1 N4 2.017(3)
Pd1 C1 1.966(3)
O1 N4 1.189(4)
O2 N4 1.225(4)
N1 N2 1.268(3)
N1 C7 1.433(3)
N2 C6 1.400(3)
N3 C13 1.122(4)
C1 C2 1.390(4)
C1 C6 1.407(4)
C2 H2 0.9300
C2 C3 1.386(5)
C3 H3 0.9300
C3 C4 1.378(5)
C4 H4 0.9300
C4 C5 1.376(5)
C5 H5 0.9300
C5 C6 1.389(4)
C7 C8 1.382(4)
C7 C12 1.377(4)
C8 H8 0.9300
C8 C9 1.383(4)
C9 H9 0.9300
C9 C10 1.378(6)
C10 H10 0.9300
C10 C11 1.363(5)
C11 H11 0.9300
C11 C12 1.385(4)
C12 H12 0.9300
C13 C14 1.451(5)
C14 H14A 0.9600
C14 H14B 0.9600
C14 H14C 0.9600
O3 H3A 0.8504
O3 H3B 0.8498
